data_8101561
loop_
_publ_author_name
'Paix\~ao, J. A.'
'Matos Beja, A.'
'Ramos Silva, M.'
'Alte da Veiga, L.'

_publ_section_title
;
Crystal structure of N,N'-diphenylguanidinium formate, C~14~H~15~N~3~O~2~
;
_journal_issue 4
_journal_name_full 'Zeitschrift f\"ur Kristallographie - New Crystal Structures'
_journal_page_first 475
_journal_page_last 476
_journal_volume 214
_journal_year 1999
_chemical_formula_moiety 'C13 N3 H14 1+,H1 C1 O2 1-'
_chemical_formula_sum 'C14 H15 N3 O2'
_chemical_formula_weight 257.29
_space_group_IT_number 33
_symmetry_cell_setting orthorhombic
_symmetry_space_group_name_Hall 'P -2n 2a'
_symmetry_space_group_name_H-M 'P 21 c n'
_cell_angle_alpha 90.00
_cell_angle_beta 90.00
_cell_angle_gamma 90.00
_cell_formula_units_Z 4
_cell_length_a 6.363(4)
_cell_length_b 12.535(4)
_cell_length_c 16.641(3)
_cell_measurement_temperature 293(2)
_cell_volume 1327.3(10)
_diffrn_ambient_temperature 293(2)
_exptl_crystal_density_diffrn 1.288
_refine_ls_R_factor_obs 0.0273
_refine_ls_wR_factor_obs 0.0766
_cod_database_code 8101561

loop_
_symmetry_equiv_pos_as_xyz
'x, y, z'
'x+1/2, -y, -z'
'x+1/2, y+1/2, -z+1/2'
'x, -y+1/2, z+1/2'

loop_
_atom_site_aniso_label
_atom_site_aniso_U_11
_atom_site_aniso_U_22
_atom_site_aniso_U_33
_atom_site_aniso_U_23
_atom_site_aniso_U_13
_atom_site_aniso_U_12
N1 0.0389(10) 0.0282(8) 0.0539(10) 0.0028(7) -0.0106(9) -0.0030(8)
N2 0.0407(10) 0.0340(8) 0.0593(11) 0.0086(8) -0.0128(10) -0.0092(9)
N3 0.0405(11) 0.0332(8) 0.0499(11) 0.0103(8) -0.0077(9) -0.0096(9)
C1 0.0313(10) 0.0312(9) 0.0453(11) 0.0027(8) 0.0005(10) -0.0018(10)
C2 0.0377(12) 0.0357(10) 0.0375(11) 0.0043(8) -0.0015(10) -0.0035(10)
C3 0.0470(15) 0.0475(12) 0.0492(13) -0.0056(10) -0.0079(12) 0.0038(12)
C4 0.0504(16) 0.0745(19) 0.0606(15) -0.0016(13) -0.0182(14) 0.0017(14)
C5 0.074(2) 0.0621(17) 0.0578(15) 0.0046(13) -0.0241(15) -0.0218(16)
C6 0.093(2) 0.0394(12) 0.0476(13) 0.0009(10) -0.0122(15) -0.0135(14)
C7 0.0570(15) 0.0384(11) 0.0479(12) 0.0005(10) -0.0042(12) 0.0017(11)
C8 0.0365(12) 0.0268(9) 0.0471(12) -0.0020(8) -0.0046(10) 0.0028(9)
C9 0.0426(13) 0.0370(11) 0.0523(13) -0.0050(9) -0.0029(12) -0.0038(11)
C10 0.0481(14) 0.0507(14) 0.0757(17) -0.0127(13) -0.0177(15) -0.0028(13)
C11 0.079(2) 0.0570(16) 0.0610(17) -0.0096(13) -0.0318(16) 0.0098(15)
C12 0.083(2) 0.0553(15) 0.0453(13) 0.0025(11) -0.0087(15) 0.0081(16)
C13 0.0516(14) 0.0408(11) 0.0513(13) 0.0041(10) 0.0028(12) 0.0010(12)
C14 0.0510(14) 0.0323(11) 0.0730(16) 0.0104(11) -0.0054(14) -0.0040(13)
O1 0.0416(10) 0.0363(8) 0.0628(10) 0.0096(7) -0.0056(9) -0.0056(8)
O2 0.0414(10) 0.0390(9) 0.0873(14) 0.0014(8) -0.0092(10) -0.0014(8)

loop_
_atom_site_label
_atom_site_type_symbol
_atom_site_fract_x
_atom_site_fract_y
_atom_site_fract_z
_atom_site_U_iso_or_equiv
_atom_site_thermal_displace_type
_atom_site_occupancy
_atom_site_symmetry_multiplicity
_atom_site_Wyckoff_symbol
_atom_site_calc_flag
_atom_site_refinement_flags
_atom_site_disorder_assembly
_atom_site_disorder_group
N1 N 0.8466(3) 0.36819(13) 0.29495(11) 0.0403(5) Uani 1 4 a d . . .
H1 H 0.8452 0.3005 0.3032 0.048 Uiso 1 4 a calc R . .
N2 N 0.7117(4) 0.50289(13) 0.21323(11) 0.0447(5) Uani 1 4 a d . . .
H2A H 0.8056 0.5469 0.2300 0.054 Uiso 1 4 a calc R . .
H2B H 0.6201 0.5231 0.1784 0.054 Uiso 1 4 a calc R . .
N3 N 0.5641(3) 0.33373(13) 0.21606(11) 0.0412(5) Uani 1 4 a d . . .
H3 H 0.5520 0.2767 0.2443 0.049 Uiso 1 4 a calc R . .
C1 C 0.7083(4) 0.40395(15) 0.24094(12) 0.0359(5) Uani 1 4 a d . . .
C2 C 0.9945(4) 0.42652(16) 0.34027(12) 0.0370(5) Uani 1 4 a d . . .
C3 C 1.1784(4) 0.37459(19) 0.36168(14) 0.0479(6) Uani 1 4 a d . . .
H3A H 1.1997 0.3042 0.3459 0.058 Uiso 1 4 a calc R . .
C4 C 1.3292(5) 0.4262(2) 0.40593(16) 0.0618(7) Uani 1 4 a d . . .
H4 H 1.4522 0.3906 0.4198 0.074 Uiso 1 4 a calc R . .
C5 C 1.3001(5) 0.5300(2) 0.43000(16) 0.0645(8) Uani 1 4 a d . . .
H5 H 1.4040 0.5655 0.4589 0.077 Uiso 1 4 a calc R . .
C6 C 1.1158(6) 0.5806(2) 0.41086(14) 0.0599(8) Uani 1 4 a d . . .
H6 H 1.0941 0.6504 0.4279 0.072 Uiso 1 4 a calc R . .
C7 C 0.9624(5) 0.53007(18) 0.36694(14) 0.0478(6) Uani 1 4 a d . . .
H7 H 0.8375 0.5652 0.3551 0.057 Uiso 1 4 a calc R . .
C8 C 0.4295(4) 0.34202(15) 0.14898(13) 0.0368(5) Uani 1 4 a d . . .
C9 C 0.2321(4) 0.29602(17) 0.15498(14) 0.0440(6) Uani 1 4 a d . . .
H9 H 0.1911 0.2638 0.2028 0.053 Uiso 1 4 a calc R . .
C10 C 0.0960(5) 0.2977(2) 0.09062(16) 0.0582(7) Uani 1 4 a d . . .
H10 H -0.0366 0.2671 0.0954 0.070 Uiso 1 4 a calc R . .
C11 C 0.1551(6) 0.3444(2) 0.01945(18) 0.0656(9) Uani 1 4 a d . . .
H11 H 0.0630 0.3458 -0.0239 0.079 Uiso 1 4 a calc R . .
C12 C 0.3514(5) 0.3889(2) 0.01298(15) 0.0611(8) Uani 1 4 a d . . .
H12 H 0.3917 0.4204 -0.0352 0.073 Uiso 1 4 a calc R . .
C13 C 0.4896(4) 0.38773(17) 0.07660(13) 0.0479(6) Uani 1 4 a d . . .
H13 H 0.6227 0.4175 0.0711 0.057 Uiso 1 4 a calc R . .
C14 C 0.6975(5) 0.10768(18) 0.32393(16) 0.0521(6) Uani 1 4 a d . . .
H14 H 0.6880 0.0362 0.3385 0.063 Uiso 1 4 a calc R . .
O1 O 0.5307(3) 0.15156(12) 0.30504(10) 0.0469(5) Uani 1 4 a d . . .
O2 O 0.8755(3) 0.14712(13) 0.32587(12) 0.0559(5) Uani 1 4 a d . . .

loop_
_geom_bond_atom_site_label_1
_geom_bond_atom_site_label_2
_geom_bond_distance
_geom_bond_site_symmetry_2
_geom_bond_publ_flag
N1 C1 1.335(3) . ?
N1 C2 1.410(3) . ?
N1 H1 0.8600 . ?
N2 C1 1.323(3) . ?
N2 H2A 0.8600 . ?
N2 H2B 0.8600 . ?
N3 C1 1.337(3) . ?
N3 C8 1.411(3) . ?
N3 H3 0.8600 . ?
C2 C3 1.385(3) . ?
C2 C7 1.387(3) . ?
C3 C4 1.372(4) . ?
C3 H3A 0.9300 . ?
C4 C5 1.374(4) . ?
C4 H4 0.9300 . ?
C5 C6 1.371(4) . ?
C5 H5 0.9300 . ?
C6 C7 1.374(4) . ?
C6 H6 0.9300 . ?
C7 H7 0.9300 . ?
C8 C9 1.386(3) . ?
C8 C13 1.387(3) . ?
C9 C10 1.377(3) . ?
C9 H9 0.9300 . ?
C10 C11 1.374(4) . ?
C10 H10 0.9300 . ?
C11 C12 1.372(5) . ?
C11 H11 0.9300 . ?
C12 C13 1.376(4) . ?
C12 H12 0.9300 . ?
C13 H13 0.9300 . ?
C14 O2 1.236(4) . ?
C14 O1 1.236(3) . ?
C14 H14 0.9300 . ?

loop_
_cod_related_entry_id
_cod_related_entry_database
_cod_related_entry_code
1 ChemSpider 21122166
